data_4327919
loop_
_publ_author_name
'Wojciech Bury'
'El\.zbieta Chwojnowska'
'Iwona Justyniak'
'Janusz Lewi\'nski'
'Aneta Affek'
'Ewa Zygad\/lo-Monikowska'
'Joanna B\;ak'
'Zbigniew Florja\'nczyk'

_publ_contact_author
;
   Prof. Janusz Lewi\'nski,
   Department of Chemistry
   Warsaw University of Technology
   Noakowskiego 3,
   PL-00-664 Warszawa
   Poland
;
_publ_contact_author_email lewin@ch.pw.edu.pl
_publ_contact_author_fax '048 22 2347279'
_publ_contact_author_phone '048 22 2347315'
_publ_section_title
;
 Investigations on the Interaction of Dichloroaluminum Carboxylates with
 Lewis Bases and Water: an Efficient Road toward Oxo- and Hydroxoaluminum
 Carboxylate Complexes
;
_journal_name_full 'Inorganic Chemistry'
_journal_page_first 737
_journal_page_last 745
_journal_paper_doi 10.1021/ic2023924
_journal_volume 51
_journal_year 2012
_chemical_formula_sum 'C14 H10 Al2 Cl4 O4'
_chemical_formula_weight 437.98
_chemical_name_systematic
;
 ?
;
_space_group_IT_number 2
_symmetry_cell_setting triclinic
_symmetry_space_group_name_Hall '-P 1'
_symmetry_space_group_name_H-M 'P -1'
_atom_sites_solution_hydrogens geom
_atom_sites_solution_primary direct
_atom_sites_solution_secondary difmap
_audit_creation_method SHELXL-97
_cell_angle_alpha 113.518(2)
_cell_angle_beta 112.421(2)
_cell_angle_gamma 93.641(2)
_cell_formula_units_Z 1
_cell_length_a 7.1889(3)
_cell_length_b 8.6829(3)
_cell_length_c 8.9185(4)
_cell_measurement_reflns_used 12186
_cell_measurement_temperature 100(2)
_cell_measurement_theta_max 27.485
_cell_measurement_theta_min 0.998
_cell_volume 456.33(3)
_computing_cell_refinement 'Denzo & Scalepak (Otwinowski, Minor, 1997)'
_computing_data_collection 'Collect (Nonius B.V. 1998)'
_computing_data_reduction 'Denzo & Scalepak (Otwinowski, Minor, 1997)'
_computing_molecular_graphics
;
DIAMOND v2.1 (Brandenburg, 1999)
Ortep-3 for Windows, L.J.Farrugia (1997) J.Appl.Cryst. 30, 565,
ORTEP III (Burnett, Johnson, 1996)
;
_computing_publication_material
;
SHELXL-97 (Sheldrick, 1997),

;
_computing_structure_refinement 'SHELXL-97 (Sheldrick, 1997)'
_computing_structure_solution 'SHELXS-97 (Sheldrick, 1990)'
_diffrn_ambient_temperature 100(2)
_diffrn_measured_fraction_theta_full 0.997
_diffrn_measured_fraction_theta_max 0.997
_diffrn_measurement_device '\k-geometry diffractometr'
_diffrn_measurement_device_type 'Nonius Kappa-CCD'
_diffrn_measurement_method 'area detector \w scans'
_diffrn_radiation_monochromator graphite
_diffrn_radiation_source 'fine-focus sealed tube'
_diffrn_radiation_type MoK\a
_diffrn_radiation_wavelength 0.71073
_diffrn_reflns_av_R_equivalents 0.0497
_diffrn_reflns_av_sigmaI/netI 0.0443
_diffrn_reflns_limit_h_max 8
_diffrn_reflns_limit_h_min -8
_diffrn_reflns_limit_k_max 9
_diffrn_reflns_limit_k_min -9
_diffrn_reflns_limit_l_max 10
_diffrn_reflns_limit_l_min -10
_diffrn_reflns_number 5450
_diffrn_reflns_theta_full 24.10
_diffrn_reflns_theta_max 24.10
_diffrn_reflns_theta_min 3.15
_exptl_absorpt_coefficient_mu 0.760
_exptl_absorpt_correction_type none
_exptl_crystal_colour colorless
_exptl_crystal_density_diffrn 1.594
_exptl_crystal_description prism
_exptl_crystal_F_000 220
_exptl_crystal_size_max 0.42
_exptl_crystal_size_mid 0.34
_exptl_crystal_size_min 0.28
_refine_diff_density_max 0.802
_refine_diff_density_min -0.581
_refine_diff_density_rms 0.274
_refine_ls_extinction_method none
_refine_ls_goodness_of_fit_ref 1.155
_refine_ls_hydrogen_treatment constr
_refine_ls_matrix_type full
_refine_ls_number_parameters 109
_refine_ls_number_reflns 1442
_refine_ls_number_restraints 0
_refine_ls_restrained_S_all 1.155
_refine_ls_R_factor_all 0.0826
_refine_ls_R_factor_gt 0.0691
_refine_ls_shift/su_max 0.000
_refine_ls_shift/su_mean 0.000
_refine_ls_structure_factor_coef Fsqd
_refine_ls_weighting_details 'calc w=1/[\s^2^(Fo^2^)+(0.1947P)^2^+0.0379P] where P=(Fo^2^+2Fc^2^)/3'
_refine_ls_weighting_scheme calc
_refine_ls_wR_factor_gt 0.1576
_refine_ls_wR_factor_ref 0.1779
_reflns_number_gt 1314
_reflns_number_total 1442
_reflns_threshold_expression I>2sigma(I)
_cod_data_source_file ic2023924_si_002_1.cif
_cod_data_source_block comp1a
_cod_database_code 4327919

loop_
_symmetry_equiv_pos_as_xyz
'x, y, z'
'-x, -y, -z'

loop_
_atom_site_label
_atom_site_type_symbol
_atom_site_fract_x
_atom_site_fract_y
_atom_site_fract_z
_atom_site_U_iso_or_equiv
_atom_site_adp_type
_atom_site_occupancy
_atom_site_symmetry_multiplicity
_atom_site_calc_flag
_atom_site_refinement_flags
C1 C 0.6118(6) -0.0130(6) 0.7409(6) 0.0174(10) Uani 1 1 d .
C2 C 0.7100(6) 0.0130(5) 0.9302(5) 0.0160(10) Uani 1 1 d .
C3 C 0.7620(6) 0.1781(6) 1.0744(6) 0.0220(10) Uani 1 1 d .
H3 H 0.7336 0.2737 1.0509 0.026 Uiso 1 1 calc R
C4 C 0.8553(6) 0.2017(6) 1.2521(6) 0.0249(11) Uani 1 1 d .
H4 H 0.8936 0.3141 1.3513 0.030 Uiso 1 1 calc R
C5 C 0.8926(6) 0.0609(7) 1.2850(6) 0.0251(11) Uani 1 1 d .
H5 H 0.9553 0.0773 1.4071 0.030 Uiso 1 1 calc R
C6 C 0.8389(7) -0.1052(6) 1.1403(7) 0.0250(11) Uani 1 1 d .
H6 H 0.8649 -0.2013 1.1636 0.030 Uiso 1 1 calc R
C7 C 0.7477(6) -0.1279(6) 0.9634(6) 0.0198(10) Uani 1 1 d .
H7 H 0.7106 -0.2401 0.8641 0.024 Uiso 1 1 calc R
O1 O 0.5744(5) 0.1143(4) 0.7108(4) 0.0278(9) Uani 1 1 d .
O2 O 0.5672(4) -0.1635(4) 0.6115(4) 0.0223(8) Uani 1 1 d .
Al1 Al 0.55396(17) 0.27042(14) 0.63113(16) 0.0169(5) Uani 1 1 d .
Cl1 Cl 0.35719(14) 0.41499(13) 0.71281(14) 0.0279(5) Uani 1 1 d .
Cl2 Cl 0.85431(14) 0.41403(14) 0.72035(15) 0.0294(6) Uani 1 1 d .

loop_
_atom_site_aniso_label
_atom_site_aniso_U_11
_atom_site_aniso_U_22
_atom_site_aniso_U_33
_atom_site_aniso_U_23
_atom_site_aniso_U_13
_atom_site_aniso_U_12
C1 0.021(2) 0.014(2) 0.018(2) 0.0084(18) 0.0078(17) 0.0021(15)
C2 0.0192(19) 0.016(2) 0.013(2) 0.0070(18) 0.0072(16) 0.0033(16)
C3 0.027(2) 0.016(2) 0.022(2) 0.0094(19) 0.0093(18) 0.0034(18)
C4 0.031(2) 0.019(2) 0.016(2) 0.0035(19) 0.0073(18) 0.0024(18)
C5 0.026(2) 0.031(3) 0.017(2) 0.012(2) 0.0071(19) 0.0032(19)
C6 0.027(2) 0.023(3) 0.029(3) 0.017(2) 0.0108(19) 0.0085(18)
C7 0.023(2) 0.015(2) 0.019(2) 0.0070(18) 0.0082(17) 0.0044(16)
O1 0.0433(18) 0.0188(17) 0.0193(17) 0.0091(14) 0.0117(14) 0.0080(14)
O2 0.0357(17) 0.0134(16) 0.0136(16) 0.0052(13) 0.0083(13) 0.0042(12)
Al1 0.0241(8) 0.0100(8) 0.0134(8) 0.0041(6) 0.0067(6) 0.0039(6)
Cl1 0.0317(9) 0.0219(8) 0.0284(9) 0.0072(6) 0.0157(6) 0.0103(6)
Cl2 0.0247(8) 0.0252(9) 0.0293(9) 0.0081(7) 0.0089(6) 0.0006(6)

loop_
_atom_type_symbol
_atom_type_description
_atom_type_scat_dispersion_real
_atom_type_scat_dispersion_imag
_atom_type_scat_source
C C 0.0033 0.0016 'International Tables Vol C Tables 4.2.6.8 and 6.1.1.4'
H H 0.0000 0.0000 'International Tables Vol C Tables 4.2.6.8 and 6.1.1.4'
O O 0.0106 0.0060 'International Tables Vol C Tables 4.2.6.8 and 6.1.1.4'
Al Al 0.0645 0.0514 'International Tables Vol C Tables 4.2.6.8 and 6.1.1.4'
Cl Cl 0.1484 0.1585 'International Tables Vol C Tables 4.2.6.8 and 6.1.1.4'

loop_
_geom_angle_atom_site_label_1
_geom_angle_atom_site_label_2
_geom_angle_atom_site_label_3
_geom_angle
_geom_angle_site_symmetry_1
_geom_angle_site_symmetry_3
O1 C1 O2 121.4(4) . .
O1 C1 C2 119.6(4) . .
O2 C1 C2 119.1(4) . .
C7 C2 C3 120.6(4) . .
C7 C2 C1 119.6(4) . .
C3 C2 C1 119.8(4) . .
C4 C3 C2 119.5(4) . .
C4 C3 H3 120.3 . .
C2 C3 H3 120.3 . .
C3 C4 C5 119.9(4) . .
C3 C4 H4 120.1 . .
C5 C4 H4 120.1 . .
C4 C5 C6 120.7(4) . .
C4 C5 H5 119.7 . .
C6 C5 H5 119.7 . .
C7 C6 C5 119.3(4) . .
C7 C6 H6 120.4 . .
C5 C6 H6 120.4 . .
C6 C7 C2 120.1(4) . .
C6 C7 H7 119.9 . .
C2 C7 H7 119.9 . .
C1 O1 Al1 164.9(3) . .
C1 O2 Al1 138.9(3) . 2_656
O1 Al1 O2 109.13(15) . 2_656
O1 Al1 Cl1 108.16(12) . .
O2 Al1 Cl1 107.11(11) 2_656 .
O1 Al1 Cl2 108.80(12) . .
O2 Al1 Cl2 107.89(12) 2_656 .
Cl1 Al1 Cl2 115.62(6) . .

loop_
_geom_bond_atom_site_label_1
_geom_bond_atom_site_label_2
_geom_bond_distance
_geom_bond_site_symmetry_2
C1 O1 1.259(6) .
C1 O2 1.266(5) .
C1 C2 1.472(6) .
C2 C7 1.388(6) .
C2 C3 1.394(6) .
C3 C4 1.384(6) .
C3 H3 0.9500 .
C4 C5 1.386(7) .
C4 H4 0.9500 .
C5 C6 1.399(7) .
C5 H5 0.9500 .
C6 C7 1.380(7) .
C6 H6 0.9500 .
C7 H7 0.9500 .
O1 Al1 1.755(3) .
O2 Al1 1.777(3) 2_656
Al1 O2 1.777(3) 2_656
Al1 Cl1 2.0950(14) .
Al1 Cl2 2.0991(15) .
